data_7059360
loop_
_publ_author_name
'Vailati, Andrei F.'
'Huelsmann, Ricardo D.'
'Martendal, Edmar'
'Bortoluzzi, Adailton J.'
'Xavier, Fernando R.'
'Peralta, Rosely A.'

_publ_section_title
;
 Multivariate analysis applied to oxidation of cyclohexane and benzyl
 alcohol promoted by mononuclear iron and copper complexes
;
_journal_issue 6
_journal_name_full 'New Journal of Chemistry'
_journal_page_first 2514
_journal_page_last 2526
_journal_paper_doi 10.1039/C9NJ05534G
_journal_volume 44
_journal_year 2020
_chemical_formula_moiety 'C21 H20 Cl2 Fe N3 O2, C H4 O'
_chemical_formula_sum 'C22 H24 Cl2 Fe N3 O3'
_chemical_formula_weight 505.19
_space_group_crystal_system triclinic
_space_group_IT_number 2
_space_group_name_Hall '-P 1'
_space_group_name_H-M_alt 'P -1'
_atom_sites_solution_hydrogens mixed
_atom_sites_solution_primary 'dual space'
_atom_sites_solution_secondary difmap
_audit_creation_method SHELXL-2018/1
_audit_update_record
;
2019-10-16 deposited with the CCDC.	2020-01-08 downloaded from the CCDC.
;
_cell_angle_alpha 91.8450(10)
_cell_angle_beta 90.5490(10)
_cell_angle_gamma 106.4160(10)
_cell_formula_units_Z 2
_cell_length_a 7.3274(4)
_cell_length_b 11.8379(6)
_cell_length_c 13.4518(7)
_cell_measurement_reflns_used 6111
_cell_measurement_temperature 200(2)
_cell_measurement_theta_max 30.01
_cell_measurement_theta_min 2.31
_cell_volume 1118.46(10)
_computing_cell_refinement 'Bruker SAINT'
_computing_data_collection 'Bruker APEX3'
_computing_data_reduction 'Bruker SAINT'
_computing_molecular_graphics 'PLATON (Spek, 2009)'
_computing_publication_material 'SHELXL-2018/1 (Sheldrick, 2018)'
_computing_structure_refinement 'SHELXL-2018/1 (Sheldrick, 2018)'
_computing_structure_solution 'SHELXT 2014/5 (Sheldrick, 2014)'
_diffrn_ambient_temperature 200(2)
_diffrn_measured_fraction_theta_full 1.000
_diffrn_measured_fraction_theta_max 0.997
_diffrn_measurement_device_type 'Bruker APEX-II CCD'
_diffrn_measurement_method '\f and \w scans'
_diffrn_radiation_monochromator graphite
_diffrn_radiation_source 'fine-focus sealed tube'
_diffrn_radiation_type MoK\a
_diffrn_radiation_wavelength 0.71073
_diffrn_reflns_av_R_equivalents 0.0273
_diffrn_reflns_av_unetI/netI 0.0378
_diffrn_reflns_Laue_measured_fraction_full 1.000
_diffrn_reflns_Laue_measured_fraction_max 0.997
_diffrn_reflns_limit_h_max 10
_diffrn_reflns_limit_h_min -10
_diffrn_reflns_limit_k_max 16
_diffrn_reflns_limit_k_min -16
_diffrn_reflns_limit_l_max 18
_diffrn_reflns_limit_l_min -18
_diffrn_reflns_number 17917
_diffrn_reflns_point_group_measured_fraction_full 1.000
_diffrn_reflns_point_group_measured_fraction_max 0.997
_diffrn_reflns_theta_full 25.242
_diffrn_reflns_theta_max 30.107
_diffrn_reflns_theta_min 1.515
_exptl_absorpt_coefficient_mu 0.942
_exptl_absorpt_correction_T_max 0.7460
_exptl_absorpt_correction_T_min 0.6712
_exptl_absorpt_correction_type multi-scan
_exptl_absorpt_process_details
;
Bruker APEX3, SAINT and SADABS, V8.37A; Bruker AXS Inc., 
Madison, Wisconsin, USA
;
_exptl_crystal_colour purple
_exptl_crystal_density_diffrn 1.500
_exptl_crystal_description Plate
_exptl_crystal_F_000 522
_exptl_crystal_recrystallization_method 'Re-crystallisation from solvent: Methanol'
_exptl_crystal_size_max 0.300
_exptl_crystal_size_mid 0.180
_exptl_crystal_size_min 0.040
_refine_diff_density_max 0.379
_refine_diff_density_min -0.304
_refine_diff_density_rms 0.066
_refine_ls_extinction_method none
_refine_ls_goodness_of_fit_ref 1.007
_refine_ls_hydrogen_treatment constr
_refine_ls_matrix_type full
_refine_ls_number_parameters 282
_refine_ls_number_reflns 6566
_refine_ls_number_restraints 0
_refine_ls_restrained_S_all 1.007
_refine_ls_R_factor_all 0.0534
_refine_ls_R_factor_gt 0.0332
_refine_ls_shift/su_max 0.001
_refine_ls_shift/su_mean 0.000
_refine_ls_structure_factor_coef Fsqd
_refine_ls_weighting_details 'w=1/[\s^2^(Fo^2^)+(0.0322P)^2^+0.6235P] where P=(Fo^2^+2Fc^2^)/3'
_refine_ls_weighting_scheme calc
_refine_ls_wR_factor_gt 0.0729
_refine_ls_wR_factor_ref 0.0811
_reflns_Friedel_coverage 0.000
_reflns_number_gt 5054
_reflns_number_total 6566
_reflns_threshold_expression 'I > 2\s(I)'
_cod_data_source_file c9nj05534g2.cif
_cod_data_source_block Complex1
_cod_depositor_comments
;
The following automatic conversions were performed:

data item '_exptl_absorpt_correction_type' value 'Multi-scan' was
changed to 'multi-scan' in accordance with the
/home/data/users/saulius/crontab/automatic-downloads/current/RSC/lib/dictionaries/cif_core.dic
dictionary named 'cif_core.dic' version 2.4.2 last updated on
2011-04-26.

data item '_atom_sites_solution_secondary' value 'diffmap' was
changed to 'difmap'.

Automatic conversion script
Id: cif_fix_values 7556 2019-12-06 15:28:31Z antanas 

 Adding full bibliography for 7059360--7059361.cif.
;
_cod_database_code 7059360
_shelx_shelxl_version_number 2018/1
_shelx_space_group_comment
;
The symmetry employed for this shelxl refinement is uniquely defined
by the following loop, which should always be used as a source of
symmetry information in preference to the above space-group names.
They are only intended as comments.
;
_shelx_estimated_absorpt_t_min 0.765
_shelx_estimated_absorpt_t_max 0.963

loop_
_space_group_symop_operation_xyz
'x, y, z'
'-x, -y, -z'

loop_
_atom_site_label
_atom_site_type_symbol
_atom_site_fract_x
_atom_site_fract_y
_atom_site_fract_z
_atom_site_U_iso_or_equiv
_atom_site_adp_type
_atom_site_occupancy
_atom_site_site_symmetry_order
_atom_site_calc_flag
_atom_site_refinement_flags_posn
_atom_site_refinement_flags_adp
_atom_site_refinement_flags_occupancy
_atom_site_disorder_assembly
_atom_site_disorder_group
Fe1 Fe 0.45816(3) 0.74497(2) 0.18365(2) 0.01644(6) Uani 1 1 d . . . . .
Cl1 Cl 0.58665(6) 0.59482(4) 0.14691(3) 0.02730(10) Uani 1 1 d . . . . .
Cl2 Cl 0.69001(6) 0.89410(4) 0.11238(3) 0.02772(10) Uani 1 1 d . . . . .
O30 O 0.54557(16) 0.78496(10) 0.31940(8) 0.0197(2) Uani 1 1 d . . . . .
N22 N 0.20941(19) 0.62704(12) 0.25555(10) 0.0182(3) Uani 1 1 d . . . . .
N1 N 0.2595(2) 0.85687(12) 0.20290(10) 0.0186(3) Uani 1 1 d . . . . .
N12 N 0.2821(2) 0.71957(12) 0.04867(10) 0.0192(3) Uani 1 1 d . . . . .
O31 O 0.5673(2) 0.63155(15) 0.57966(12) 0.0457(4) Uani 1 1 d . . . . .
C32 C 0.4484(2) 0.81465(14) 0.39379(12) 0.0187(3) Uani 1 1 d . . . . .
C21 C 0.0668(2) 0.67375(15) 0.27826(12) 0.0202(3) Uani 1 1 d . . . . .
C33 C 0.4463(2) 0.76423(15) 0.48773(13) 0.0211(3) Uani 1 1 d . . . . .
C20 C 0.0656(2) 0.78550(16) 0.22980(13) 0.0224(3) Uani 1 1 d . . . . .
H20A H -0.015740 0.766114 0.168917 0.027 Uiso 1 1 calc R U . . .
H20B H 0.009317 0.832996 0.275621 0.027 Uiso 1 1 calc R U . . .
C34 C 0.3492(2) 0.79984(16) 0.56714(13) 0.0236(4) Uani 1 1 d . . . . .
H34 H 0.352175 0.766596 0.630270 0.028 Uiso 1 1 calc R U . . .
C11 C 0.2059(2) 0.80733(15) 0.02797(13) 0.0215(3) Uani 1 1 d . . . . .
C31 C 0.3453(2) 0.89787(15) 0.38136(13) 0.0205(3) Uani 1 1 d . . . . .
C13 C 0.2450(3) 0.62411(16) -0.01355(13) 0.0239(4) Uani 1 1 d . . . . .
H13 H 0.299127 0.562245 0.000762 0.029 Uiso 1 1 calc R U . . .
C36 C 0.2500(3) 0.92936(16) 0.46161(13) 0.0245(4) Uani 1 1 d . . . . .
H36 H 0.181850 0.985734 0.452446 0.029 Uiso 1 1 calc R U . . .
C35 C 0.2501(3) 0.88150(16) 0.55569(13) 0.0238(4) Uani 1 1 d . . . . .
C10 C 0.2474(3) 0.90783(15) 0.10429(13) 0.0227(3) Uani 1 1 d . . . . .
H10A H 0.369072 0.966795 0.089815 0.027 Uiso 1 1 calc R U . . .
H10B H 0.144645 0.947015 0.103511 0.027 Uiso 1 1 calc R U . . .
C30 C 0.3417(3) 0.95054(15) 0.28118(13) 0.0225(3) Uani 1 1 d . . . . .
H30A H 0.264645 1.007029 0.284525 0.027 Uiso 1 1 calc R U . . .
H30B H 0.472828 0.994266 0.263293 0.027 Uiso 1 1 calc R U . . .
C23 C 0.2100(3) 0.52432(15) 0.29545(13) 0.0239(4) Uani 1 1 d . . . . .
H23 H 0.312270 0.492199 0.281012 0.029 Uiso 1 1 calc R U . . .
C26 C -0.0801(3) 0.61719(19) 0.33877(15) 0.0317(4) Uani 1 1 d . . . . .
H26 H -0.180229 0.651209 0.353225 0.038 Uiso 1 1 calc R U . . .
C37 C 0.5352(3) 0.67001(18) 0.50019(15) 0.0302(4) Uani 1 1 d . . . . .
H37 H 0.571263 0.635490 0.441593 0.036 Uiso 1 1 calc R U . . .
C24 C 0.0683(3) 0.46403(18) 0.35637(15) 0.0322(4) Uani 1 1 d . . . . .
H24 H 0.072348 0.391466 0.383130 0.039 Uiso 1 1 calc R U . . .
C16 C 0.0917(3) 0.80246(17) -0.05533(14) 0.0292(4) Uani 1 1 d . . . . .
H16 H 0.040454 0.865772 -0.068824 0.035 Uiso 1 1 calc R U . . .
C14 C 0.1306(3) 0.61333(18) -0.09760(15) 0.0309(4) Uani 1 1 d . . . . .
H14 H 0.105506 0.544779 -0.140056 0.037 Uiso 1 1 calc R U . . .
C38 C 0.1425(3) 0.9185(2) 0.64051(15) 0.0342(5) Uani 1 1 d . . . . .
H38A H 0.005407 0.887086 0.627362 0.051 Uiso 1 1 calc R U . . .
H38B H 0.176624 1.004692 0.646328 0.051 Uiso 1 1 calc R U . . .
H38C H 0.175999 0.887595 0.702716 0.051 Uiso 1 1 calc R U . . .
C15 C 0.0532(3) 0.70358(18) -0.11897(15) 0.0337(4) Uani 1 1 d . . . . .
H15 H -0.025498 0.698101 -0.176500 0.040 Uiso 1 1 calc R U . . .
C25 C -0.0800(3) 0.5109(2) 0.37789(16) 0.0373(5) Uani 1 1 d . . . . .
H25 H -0.180360 0.470570 0.419063 0.045 Uiso 1 1 calc R U . . .
O1S O 0.7233(2) 0.77564(15) 0.75147(13) 0.0493(4) Uani 1 1 d . . . . .
H1S H 0.660408 0.735204 0.696358 0.059 Uiso 1 1 d R U . . .
C1S C 0.5951(4) 0.7500(2) 0.8303(2) 0.0529(7) Uani 1 1 d . . . . .
H1S1 H 0.658244 0.789075 0.891802 0.079 Uiso 1 1 calc R U . . .
H1S2 H 0.552722 0.664619 0.838441 0.079 Uiso 1 1 calc R U . . .
H1S3 H 0.484804 0.778431 0.815484 0.079 Uiso 1 1 calc R U . . .

loop_
_atom_site_aniso_label
_atom_site_aniso_U_11
_atom_site_aniso_U_22
_atom_site_aniso_U_33
_atom_site_aniso_U_23
_atom_site_aniso_U_13
_atom_site_aniso_U_12
Fe1 0.01545(11) 0.01781(12) 0.01731(12) 0.00106(8) 0.00042(8) 0.00668(9)
Cl1 0.0279(2) 0.0280(2) 0.0315(2) -0.00447(17) -0.00152(18) 0.01733(18)
Cl2 0.0234(2) 0.0287(2) 0.0283(2) 0.00753(17) 0.00397(17) 0.00216(18)
O30 0.0187(6) 0.0241(6) 0.0173(6) 0.0002(5) 0.0007(5) 0.0079(5)
N22 0.0154(6) 0.0201(7) 0.0183(7) 0.0017(5) -0.0019(5) 0.0036(5)
N1 0.0214(7) 0.0180(7) 0.0187(7) 0.0020(5) -0.0008(5) 0.0090(6)
N12 0.0197(7) 0.0195(7) 0.0192(7) 0.0018(5) -0.0002(5) 0.0066(6)
O31 0.0572(10) 0.0581(10) 0.0350(8) 0.0176(7) 0.0054(7) 0.0360(9)
C32 0.0163(7) 0.0191(8) 0.0205(8) -0.0013(6) -0.0006(6) 0.0047(6)
C21 0.0170(7) 0.0249(8) 0.0190(8) 0.0001(6) -0.0018(6) 0.0065(7)
C33 0.0195(8) 0.0251(8) 0.0200(8) 0.0019(6) 0.0009(6) 0.0084(7)
C20 0.0172(8) 0.0274(9) 0.0260(9) 0.0018(7) 0.0003(7) 0.0120(7)
C34 0.0220(8) 0.0288(9) 0.0195(8) 0.0021(7) 0.0015(7) 0.0065(7)
C11 0.0232(8) 0.0213(8) 0.0209(8) 0.0039(6) -0.0006(7) 0.0075(7)
C31 0.0221(8) 0.0191(8) 0.0209(8) -0.0021(6) -0.0028(6) 0.0069(7)
C13 0.0253(9) 0.0231(9) 0.0247(9) -0.0009(7) -0.0029(7) 0.0096(7)
C36 0.0245(9) 0.0244(9) 0.0273(9) -0.0043(7) -0.0025(7) 0.0120(7)
C35 0.0214(8) 0.0269(9) 0.0230(8) -0.0040(7) 0.0022(7) 0.0073(7)
C10 0.0294(9) 0.0209(8) 0.0213(8) 0.0037(6) -0.0037(7) 0.0125(7)
C30 0.0311(9) 0.0181(8) 0.0202(8) -0.0016(6) -0.0025(7) 0.0104(7)
C23 0.0241(8) 0.0206(8) 0.0269(9) 0.0036(7) -0.0024(7) 0.0060(7)
C26 0.0215(9) 0.0438(12) 0.0307(10) 0.0067(8) 0.0061(8) 0.0101(8)
C37 0.0310(10) 0.0384(11) 0.0273(9) 0.0089(8) 0.0075(8) 0.0188(9)
C24 0.0333(10) 0.0275(10) 0.0322(10) 0.0118(8) -0.0021(8) 0.0019(8)
C16 0.0345(10) 0.0297(10) 0.0268(9) 0.0029(7) -0.0076(8) 0.0147(8)
C14 0.0342(10) 0.0306(10) 0.0282(10) -0.0065(8) -0.0069(8) 0.0104(8)
C38 0.0334(10) 0.0454(12) 0.0280(10) -0.0036(9) 0.0066(8) 0.0181(10)
C15 0.0368(11) 0.0368(11) 0.0278(10) -0.0018(8) -0.0135(8) 0.0119(9)
C25 0.0274(10) 0.0458(12) 0.0346(11) 0.0153(9) 0.0079(9) 0.0020(9)
O1S 0.0402(9) 0.0551(10) 0.0553(11) 0.0169(8) 0.0088(8) 0.0160(8)
C1S 0.0546(16) 0.0484(14) 0.0584(16) 0.0078(12) 0.0143(13) 0.0177(13)

loop_
_atom_type_symbol
_atom_type_description
_atom_type_scat_dispersion_real
_atom_type_scat_dispersion_imag
_atom_type_scat_source
C C 0.0033 0.0016 'International Tables Vol C Tables 4.2.6.8 and 6.1.1.4'
H H 0.0000 0.0000 'International Tables Vol C Tables 4.2.6.8 and 6.1.1.4'
Cl Cl 0.1484 0.1585 'International Tables Vol C Tables 4.2.6.8 and 6.1.1.4'
Fe Fe 0.3463 0.8444 'International Tables Vol C Tables 4.2.6.8 and 6.1.1.4'
N N 0.0061 0.0033 'International Tables Vol C Tables 4.2.6.8 and 6.1.1.4'
O O 0.0106 0.0060 'International Tables Vol C Tables 4.2.6.8 and 6.1.1.4'

loop_
_geom_angle_atom_site_label_1
_geom_angle_atom_site_label_2
_geom_angle_atom_site_label_3
_geom_angle
_geom_angle_site_symmetry_1
_geom_angle_site_symmetry_3
_geom_angle_publ_flag
O30 Fe1 N12 161.13(5) . . y
O30 Fe1 N22 82.89(5) . . y
N12 Fe1 N22 86.92(5) . . y
O30 Fe1 N1 89.14(5) . . y
N12 Fe1 N1 73.02(5) . . y
N22 Fe1 N1 76.56(5) . . y
O30 Fe1 Cl1 101.11(4) . . y
N12 Fe1 Cl1 95.18(4) . . y
N22 Fe1 Cl1 92.74(4) . . y
N1 Fe1 Cl1 164.26(4) . . y
O30 Fe1 Cl2 96.25(4) . . y
N12 Fe1 Cl2 90.93(4) . . y
N22 Fe1 Cl2 169.66(4) . . y
N1 Fe1 Cl2 93.14(4) . . y
Cl1 Fe1 Cl2 97.526(19) . . y
C32 O30 Fe1 126.94(11) . . y
C23 N22 C21 118.52(15) . . ?
C23 N22 Fe1 123.79(12) . . ?
C21 N22 Fe1 116.15(11) . . ?
C10 N1 C20 108.55(13) . . ?
C10 N1 C30 111.66(13) . . ?
C20 N1 C30 110.93(13) . . ?
C10 N1 Fe1 105.66(10) . . ?
C20 N1 Fe1 111.61(10) . . ?
C30 N1 Fe1 108.35(10) . . ?
C13 N12 C11 118.86(15) . . ?
C13 N12 Fe1 125.08(12) . . ?
C11 N12 Fe1 116.07(11) . . ?
O30 C32 C33 120.78(15) . . ?
O30 C32 C31 120.97(15) . . ?
C33 C32 C31 118.24(15) . . ?
N22 C21 C26 121.65(17) . . ?
N22 C21 C20 117.36(14) . . ?
C26 C21 C20 120.86(16) . . ?
C34 C33 C32 120.29(16) . . ?
C34 C33 C37 120.07(16) . . ?
C32 C33 C37 119.53(16) . . ?
N1 C20 C21 112.57(14) . . ?
N1 C20 H20A 109.1 . . ?
C21 C20 H20A 109.1 . . ?
N1 C20 H20B 109.1 . . ?
C21 C20 H20B 109.1 . . ?
H20A C20 H20B 107.8 . . ?
C35 C34 C33 121.67(17) . . ?
C35 C34 H34 119.2 . . ?
C33 C34 H34 119.2 . . ?
N12 C11 C16 121.96(16) . . ?
N12 C11 C10 115.11(15) . . ?
C16 C11 C10 122.87(16) . . ?
C36 C31 C32 119.37(16) . . ?
C36 C31 C30 121.51(16) . . ?
C32 C31 C30 119.12(15) . . ?
N12 C13 C14 122.03(17) . . ?
N12 C13 H13 119.0 . . ?
C14 C13 H13 119.0 . . ?
C31 C36 C35 122.81(17) . . ?
C31 C36 H36 118.6 . . ?
C35 C36 H36 118.6 . . ?
C34 C35 C36 117.58(16) . . ?
C34 C35 C38 121.83(17) . . ?
C36 C35 C38 120.58(17) . . ?
N1 C10 C11 107.06(13) . . ?
N1 C10 H10A 110.3 . . ?
C11 C10 H10A 110.3 . . ?
N1 C10 H10B 110.3 . . ?
C11 C10 H10B 110.3 . . ?
H10A C10 H10B 108.6 . . ?
N1 C30 C31 110.97(14) . . ?
N1 C30 H30A 109.4 . . ?
C31 C30 H30A 109.4 . . ?
N1 C30 H30B 109.4 . . ?
C31 C30 H30B 109.4 . . ?
H30A C30 H30B 108.0 . . ?
N22 C23 C24 122.54(18) . . ?
N22 C23 H23 118.7 . . ?
C24 C23 H23 118.7 . . ?
C25 C26 C21 119.38(18) . . ?
C25 C26 H26 120.3 . . ?
C21 C26 H26 120.3 . . ?
O31 C37 C33 125.50(18) . . ?
O31 C37 H37 117.3 . . ?
C33 C37 H37 117.3 . . ?
C23 C24 C25 118.81(18) . . ?
C23 C24 H24 120.6 . . ?
C25 C24 H24 120.6 . . ?
C11 C16 C15 118.94(18) . . ?
C11 C16 H16 120.5 . . ?
C15 C16 H16 120.5 . . ?
C15 C14 C13 119.06(18) . . ?
C15 C14 H14 120.5 . . ?
C13 C14 H14 120.5 . . ?
C35 C38 H38A 109.5 . . ?
C35 C38 H38B 109.5 . . ?
H38A C38 H38B 109.5 . . ?
C35 C38 H38C 109.5 . . ?
H38A C38 H38C 109.5 . . ?
H38B C38 H38C 109.5 . . ?
C14 C15 C16 119.16(18) . . ?
C14 C15 H15 120.4 . . ?
C16 C15 H15 120.4 . . ?
C26 C25 C24 119.07(18) . . ?
C26 C25 H25 120.5 . . ?
C24 C25 H25 120.5 . . ?
C1S O1S H1S 106.6 . . ?
O1S C1S H1S1 109.5 . . ?
O1S C1S H1S2 109.5 . . ?
H1S1 C1S H1S2 109.5 . . ?
O1S C1S H1S3 109.5 . . ?
H1S1 C1S H1S3 109.5 . . ?
H1S2 C1S H1S3 109.5 . . ?

loop_
_geom_bond_atom_site_label_1
_geom_bond_atom_site_label_2
_geom_bond_distance
_geom_bond_site_symmetry_2
_geom_bond_publ_flag
Fe1 O30 1.9285(11) . y
Fe1 N12 2.1798(14) . y
Fe1 N22 2.2112(14) . y
Fe1 N1 2.2395(14) . y
Fe1 Cl1 2.2778(5) . y
Fe1 Cl2 2.3166(5) . y
O30 C32 1.3285(19) . ?
N22 C23 1.346(2) . ?
N22 C21 1.346(2) . ?
N1 C10 1.487(2) . ?
N1 C20 1.488(2) . ?
N1 C30 1.496(2) . ?
N12 C13 1.346(2) . ?
N12 C11 1.346(2) . ?
O31 C37 1.222(2) . ?
C32 C33 1.413(2) . ?
C32 C31 1.414(2) . ?
C21 C26 1.384(2) . ?
C21 C20 1.496(2) . ?
C33 C34 1.407(2) . ?
C33 C37 1.455(3) . ?
C20 H20A 0.9900 . ?
C20 H20B 0.9900 . ?
C34 C35 1.374(3) . ?
C34 H34 0.9500 . ?
C11 C16 1.382(3) . ?
C11 C10 1.508(2) . ?
C31 C36 1.388(2) . ?
C31 C30 1.506(2) . ?
C13 C14 1.382(3) . ?
C13 H13 0.9500 . ?
C36 C35 1.403(3) . ?
C36 H36 0.9500 . ?
C35 C38 1.515(2) . ?
C10 H10A 0.9900 . ?
C10 H10B 0.9900 . ?
C30 H30A 0.9900 . ?
C30 H30B 0.9900 . ?
C23 C24 1.376(3) . ?
C23 H23 0.9500 . ?
C26 C25 1.379(3) . ?
C26 H26 0.9500 . ?
C37 H37 0.9500 . ?
C24 C25 1.382(3) . ?
C24 H24 0.9500 . ?
C16 C15 1.388(3) . ?
C16 H16 0.9500 . ?
C14 C15 1.380(3) . ?
C14 H14 0.9500 . ?
C38 H38A 0.9800 . ?
C38 H38B 0.9800 . ?
C38 H38C 0.9800 . ?
C15 H15 0.9500 . ?
C25 H25 0.9500 . ?
O1S C1S 1.406(3) . ?
O1S H1S 0.9149 . ?
C1S H1S1 0.9800 . ?
C1S H1S2 0.9800 . ?
C1S H1S3 0.9800 . ?

loop_
_geom_hbond_atom_site_label_D
_geom_hbond_atom_site_label_H
_geom_hbond_atom_site_label_A
_geom_hbond_distance_DH
_geom_hbond_distance_HA
_geom_hbond_distance_DA
_geom_hbond_angle_DHA
_geom_hbond_site_symmetry_A
_geom_hbond_publ_flag
O1S H1S O31 0.91 1.95 2.855(3) 168 . yes

loop_
_geom_torsion_atom_site_label_1
_geom_torsion_atom_site_label_2
_geom_torsion_atom_site_label_3
_geom_torsion_atom_site_label_4
_geom_torsion
_geom_torsion_site_symmetry_1
_geom_torsion_site_symmetry_2
_geom_torsion_site_symmetry_3
_geom_torsion_site_symmetry_4
_geom_torsion_publ_flag
Fe1 O30 C32 C33 133.80(14) . . . . ?
Fe1 O30 C32 C31 -46.6(2) . . . . ?
C23 N22 C21 C26 -1.9(2) . . . . ?
Fe1 N22 C21 C26 -168.25(14) . . . . ?
C23 N22 C21 C20 -177.70(15) . . . . ?
Fe1 N22 C21 C20 15.93(19) . . . . ?
O30 C32 C33 C34 177.43(15) . . . . ?
C31 C32 C33 C34 -2.2(2) . . . . ?
O30 C32 C33 C37 -6.4(3) . . . . ?
C31 C32 C33 C37 173.97(16) . . . . ?
C10 N1 C20 C21 140.18(14) . . . . ?
C30 N1 C20 C21 -96.80(16) . . . . ?
Fe1 N1 C20 C21 24.13(17) . . . . ?
N22 C21 C20 N1 -27.1(2) . . . . ?
C26 C21 C20 N1 157.10(16) . . . . ?
C32 C33 C34 C35 1.7(3) . . . . ?
C37 C33 C34 C35 -174.47(17) . . . . ?
C13 N12 C11 C16 -0.3(3) . . . . ?
Fe1 N12 C11 C16 179.94(14) . . . . ?
C13 N12 C11 C10 177.15(15) . . . . ?
Fe1 N12 C11 C10 -2.60(19) . . . . ?
O30 C32 C31 C36 -178.08(15) . . . . ?
C33 C32 C31 C36 1.6(2) . . . . ?
O30 C32 C31 C30 1.8(2) . . . . ?
C33 C32 C31 C30 -178.57(15) . . . . ?
C11 N12 C13 C14 -0.3(3) . . . . ?
Fe1 N12 C13 C14 179.43(14) . . . . ?
C32 C31 C36 C35 -0.4(3) . . . . ?
C30 C31 C36 C35 179.76(16) . . . . ?
C33 C34 C35 C36 -0.5(3) . . . . ?
C33 C34 C35 C38 178.91(17) . . . . ?
C31 C36 C35 C34 -0.2(3) . . . . ?
C31 C36 C35 C38 -179.58(17) . . . . ?
C20 N1 C10 C11 -69.93(17) . . . . ?
C30 N1 C10 C11 167.48(14) . . . . ?
Fe1 N1 C10 C11 49.90(15) . . . . ?
N12 C11 C10 N1 -32.7(2) . . . . ?
C16 C11 C10 N1 144.75(17) . . . . ?
C10 N1 C30 C31 177.60(14) . . . . ?
C20 N1 C30 C31 56.38(18) . . . . ?
Fe1 N1 C30 C31 -66.45(15) . . . . ?
C36 C31 C30 N1 -120.80(17) . . . . ?
C32 C31 C30 N1 59.3(2) . . . . ?
C21 N22 C23 C24 1.7(3) . . . . ?
Fe1 N22 C23 C24 166.94(14) . . . . ?
N22 C21 C26 C25 0.8(3) . . . . ?
C20 C21 C26 C25 176.44(18) . . . . ?
C34 C33 C37 O31 -15.2(3) . . . . ?
C32 C33 C37 O31 168.6(2) . . . . ?
N22 C23 C24 C25 -0.4(3) . . . . ?
N12 C11 C16 C15 0.6(3) . . . . ?
C10 C11 C16 C15 -176.64(18) . . . . ?
N12 C13 C14 C15 0.6(3) . . . . ?
C13 C14 C15 C16 -0.2(3) . . . . ?
C11 C16 C15 C14 -0.3(3) . . . . ?
C21 C26 C25 C24 0.6(3) . . . . ?
C23 C24 C25 C26 -0.8(3) . . . . ?
